data_4062349
loop_
_publ_author_name
'Burgio, James'
'Yardy, Nicholas M.'
'Petersen, Jeffrey L.'
'Lemke, Frederick R.'

_publ_section_title
;
 Facile Synthesis and Structures of \h^6^-Arene Bis(silyl) Complexes of
 Ruthenium(II): (\h^6^-arene)Ru(PPh~3~)(SiX~3~)~2~
;
_journal_issue 24
_journal_name_full Organometallics
_journal_page_first 4928
_journal_page_last 4932
_journal_paper_doi 10.1021/om034009w
_journal_volume 22
_journal_year 2003
_chemical_formula_sum 'C26 H27 Cl4 P Ru Si2'
_chemical_formula_weight 669.50
_space_group_IT_number 33
_symmetry_cell_setting orthorhombic
_symmetry_space_group_name_Hall 'P 2c -2n'
_symmetry_space_group_name_H-M 'P n a 21'
_cell_angle_alpha 90.00
_cell_angle_beta 90.00
_cell_angle_gamma 90.00
_cell_formula_units_Z 4
_cell_length_a 19.102(4)
_cell_length_b 12.639(3)
_cell_length_c 11.546(2)
_cell_measurement_temperature 293(2)
_cell_volume 2787.6(10)
_diffrn_ambient_temperature 293(2)
_exptl_crystal_density_diffrn 1.595
_refine_ls_R_factor_obs 0.0340
_refine_ls_wR_factor_obs 0.0668
_cod_original_sg_symbol_H-M 'P ? ? ?'
_cod_database_code 4062349

loop_
_symmetry_equiv_pos_as_xyz
'x, y, z'
'-x, -y, z+1/2'
'x+1/2, -y+1/2, z'
'-x+1/2, y+1/2, z+1/2'

loop_
_atom_site_aniso_label
_atom_site_aniso_U_11
_atom_site_aniso_U_22
_atom_site_aniso_U_33
_atom_site_aniso_U_23
_atom_site_aniso_U_13
_atom_site_aniso_U_12
Ru 0.0291(2) 0.02126(15) 0.0268(2) 0.0031(2) 0.0014(2) -0.0008(2)
Cl1 0.0859(12) 0.0264(7) 0.0746(11) 0.0034(8) -0.0018(10) 0.0110(8)
Cl2 0.0556(10) 0.0436(8) 0.0727(11) -0.0143(8) -0.0228(8) -0.0057(7)
Cl3 0.0486(8) 0.0800(12) 0.0527(10) 0.0069(9) 0.0052(7) -0.0124(9)
Cl4 0.0509(9) 0.0706(10) 0.0387(8) -0.0082(8) -0.0107(7) -0.0084(8)
P 0.0294(6) 0.0211(6) 0.0269(6) 0.0032(5) 0.0015(6) -0.0025(5)
Si1 0.0403(8) 0.0238(7) 0.0373(8) -0.0031(6) -0.0049(7) 0.0024(7)
Si2 0.0318(7) 0.0410(8) 0.0330(10) -0.0001(6) -0.0018(6) 0.0013(7)
C1 0.058(4) 0.050(4) 0.050(4) 0.020(3) 0.035(3) 0.017(3)
C2 0.075(4) 0.036(3) 0.032(3) 0.005(3) 0.015(3) -0.001(3)
C3 0.053(3) 0.060(4) 0.030(3) 0.018(3) 0.002(3) -0.015(3)
C4 0.063(4) 0.030(3) 0.058(4) 0.021(3) 0.021(3) 0.007(3)
C5 0.057(4) 0.043(3) 0.052(4) 0.009(3) 0.005(3) -0.019(3)
C6 0.029(3) 0.085(5) 0.049(3) 0.025(3) 0.010(3) -0.008(3)
C7 0.055(4) 0.036(3) 0.033(3) -0.006(3) -0.002(3) 0.009(3)
C8 0.018(2) 0.028(3) 0.037(3) 0.007(2) -0.005(2) 0.014(2)
C9 0.028(3) 0.024(3) 0.036(3) 0.001(2) 0.003(2) 0.001(2)
C10 0.032(3) 0.036(3) 0.035(3) -0.005(2) 0.006(2) -0.003(2)
C11 0.052(4) 0.041(3) 0.052(4) -0.015(3) -0.001(3) -0.005(3)
C12 0.059(3) 0.030(2) 0.079(4) -0.013(4) 0.004(5) -0.012(3)
C13 0.070(4) 0.031(3) 0.058(4) 0.006(3) -0.005(3) -0.007(3)
C14 0.056(4) 0.030(3) 0.041(3) 0.003(3) -0.008(3) -0.005(3)
C15 0.027(2) 0.034(3) 0.026(3) 0.008(2) 0.003(2) 0.002(2)
C16 0.044(3) 0.035(3) 0.039(3) 0.006(2) 0.007(3) 0.004(3)
C17 0.046(3) 0.047(4) 0.052(4) 0.012(3) 0.012(3) 0.021(3)
C18 0.033(3) 0.070(4) 0.069(5) 0.025(4) 0.017(3) 0.012(3)
C19 0.035(3) 0.059(4) 0.069(4) 0.010(4) 0.002(3) -0.014(3)
C20 0.038(3) 0.041(3) 0.045(3) 0.001(3) 0.004(3) 0.000(3)
C21 0.031(3) 0.024(2) 0.030(3) 0.006(2) 0.000(2) 0.004(2)
C22 0.036(3) 0.044(3) 0.037(3) 0.003(3) -0.001(3) -0.005(3)
C23 0.050(4) 0.052(4) 0.044(4) 0.008(3) 0.020(3) 0.003(3)
C24 0.070(4) 0.055(3) 0.024(3) 0.003(3) 0.011(3) 0.013(3)
C25 0.053(3) 0.047(3) 0.032(4) -0.004(2) -0.007(3) 0.004(3)
C26 0.033(3) 0.033(3) 0.035(3) -0.001(2) 0.001(2) 0.001(2)

loop_
_atom_site_label
_atom_site_type_symbol
_atom_site_fract_x
_atom_site_fract_y
_atom_site_fract_z
_atom_site_U_iso_or_equiv
_atom_site_thermal_displace_type
_atom_site_occupancy
_atom_site_calc_flag
_atom_site_refinement_flags
_atom_site_disorder_group
Ru Ru 0.81137(2) 0.77411(3) 0.99955(3) 0.02571(9) Uani 1 d . .
Cl1 Cl 0.85375(9) 0.50004(11) 0.9090(2) 0.0623(5) Uani 1 d . .
Cl2 Cl 0.74269(8) 0.62469(12) 0.7510(2) 0.0573(4) Uani 1 d . .
Cl3 Cl 1.00142(8) 0.84686(14) 0.90900(14) 0.0604(4) Uani 1 d . .
Cl4 Cl 0.96177(8) 0.86569(13) 1.18006(13) 0.0534(4) Uani 1 d . .
P P 0.80570(7) 0.91929(9) 0.87395(10) 0.0258(3) Uani 1 d . .
Si1 Si 0.83495(9) 0.65612(11) 0.84789(13) 0.0338(3) Uani 1 d . .
Si2 Si 0.93330(7) 0.77912(12) 1.02863(10) 0.0353(4) Uani 1 d . .
C1 C 0.7165(3) 0.8356(5) 1.1058(5) 0.053(2) Uani 1 d . .
H1A H 0.6925(3) 0.8991(5) 1.0965(5) 0.063 Uiso 1 calc R .
C2 C 0.7742(3) 0.8310(4) 1.1797(5) 0.0476(15) Uani 1 d . .
H2A H 0.7881(3) 0.8907(4) 1.2210(5) 0.057 Uiso 1 calc R .
C3 C 0.8100(3) 0.7385(5) 1.1910(4) 0.0478(14) Uani 1 d . .
H3A H 0.8491(3) 0.7353(5) 1.2391(4) 0.057 Uiso 1 calc R .
C4 C 0.7883(4) 0.6471(5) 1.1300(5) 0.050(2) Uani 1 d . .
H4A H 0.8123(4) 0.5838(5) 1.1399(5) 0.060 Uiso 1 calc R .
C5 C 0.7313(3) 0.6512(5) 1.0553(5) 0.050(2) Uani 1 d . .
H5A H 0.7182(3) 0.5920(5) 1.0127(5) 0.061 Uiso 1 calc R .
C6 C 0.6943(3) 0.7454(5) 1.0455(5) 0.055(2) Uani 1 d . .
H6A H 0.6547(3) 0.7486(5) 0.9988(5) 0.065 Uiso 1 calc R .
C7 C 0.9038(3) 0.6649(4) 0.7303(4) 0.0415(13) Uani 1 d . .
H7A H 0.9005(11) 0.6040(14) 0.6808(17) 0.050 Uiso 1 calc R .
H7B H 0.9495(3) 0.6671(26) 0.7651(4) 0.050 Uiso 1 calc R .
H7C H 0.8965(11) 0.7279(14) 0.6855(18) 0.050 Uiso 1 calc R .
C8 C 0.9808(2) 0.6491(3) 1.0612(4) 0.0275(11) Uani 1 d . .
H8A H 1.0276(5) 0.6639(4) 1.0868(23) 0.033 Uiso 1 calc R .
H8B H 0.9825(13) 0.6065(10) 0.9924(7) 0.033 Uiso 1 calc R .
H8C H 0.9562(8) 0.6115(11) 1.1209(17) 0.033 Uiso 1 calc R .
C9 C 0.8489(2) 1.0436(4) 0.9186(5) 0.0293(12) Uani 1 d . .
C10 C 0.8696(3) 1.0556(4) 1.0325(4) 0.0341(13) Uani 1 d . .
H10A H 0.8637(3) 1.0000(4) 1.0843(4) 0.041 Uiso 1 calc R .
C11 C 0.8991(3) 1.1500(4) 1.0705(5) 0.0482(15) Uani 1 d . .
H11A H 0.9139(3) 1.1570(4) 1.1469(5) 0.058 Uiso 1 calc R .
C12 C 0.9061(3) 1.2328(4) 0.9942(8) 0.0559(14) Uani 1 d . .
H12A H 0.9243(3) 1.2970(4) 1.0195(8) 0.067 Uiso 1 calc R .
C13 C 0.8864(3) 1.2210(4) 0.8814(5) 0.053(2) Uani 1 d . .
H13A H 0.8929(3) 1.2765(4) 0.8296(5) 0.064 Uiso 1 calc R .
C14 C 0.8572(3) 1.1278(4) 0.8434(5) 0.0422(14) Uani 1 d . .
H14A H 0.8429(3) 1.1215(4) 0.7667(5) 0.051 Uiso 1 calc R .
C15 C 0.7131(2) 0.9638(4) 0.8670(4) 0.0290(11) Uani 1 d . .
C16 C 0.6922(3) 1.0594(4) 0.9154(4) 0.0390(12) Uani 1 d . .
H16A H 0.7253(3) 1.1034(4) 0.9493(4) 0.047 Uiso 1 calc R .
C17 C 0.6219(3) 1.0900(5) 0.9136(5) 0.048(2) Uani 1 d . .
H17A H 0.6080(3) 1.1533(5) 0.9478(5) 0.058 Uiso 1 calc R .
C18 C 0.5735(3) 1.0257(5) 0.8607(6) 0.057(2) Uani 1 d . .
H18A H 0.5271(3) 1.0475(5) 0.8552(6) 0.069 Uiso 1 calc R .
C19 C 0.5931(3) 0.9294(5) 0.8159(6) 0.054(2) Uani 1 d . .
H19A H 0.5598(3) 0.8857(5) 0.7819(6) 0.065 Uiso 1 calc R .
C20 C 0.6611(3) 0.8981(4) 0.8211(5) 0.0412(13) Uani 1 d . .
H20A H 0.6734(3) 0.8315(4) 0.7936(5) 0.049 Uiso 1 calc R .
C21 C 0.8312(2) 0.9101(4) 0.7193(4) 0.0282(11) Uani 1 d . .
C22 C 0.8978(3) 0.9391(4) 0.6853(5) 0.0390(13) Uani 1 d . .
H22A H 0.9293(3) 0.9648(4) 0.7400(5) 0.047 Uiso 1 calc R .
C23 C 0.9180(3) 0.9305(5) 0.5719(5) 0.049(2) Uani 1 d . .
H23A H 0.9630(3) 0.9509(5) 0.5509(5) 0.058 Uiso 1 calc R .
C24 C 0.8729(3) 0.8921(4) 0.4877(5) 0.0497(15) Uani 1 d . .
H24A H 0.8872(3) 0.8859(4) 0.4111(5) 0.060 Uiso 1 calc R .
C25 C 0.8073(3) 0.8641(4) 0.5202(5) 0.0439(14) Uani 1 d . .
H25A H 0.7764(3) 0.8387(4) 0.4645(5) 0.053 Uiso 1 calc R .
C26 C 0.7851(3) 0.8720(4) 0.6340(4) 0.0339(12) Uani 1 d . .
H26A H 0.7398(3) 0.8523(4) 0.6540(4) 0.041 Uiso 1 calc R .

loop_
_geom_bond_atom_site_label_1
_geom_bond_atom_site_label_2
_geom_bond_distance
_geom_bond_site_symmetry_2
_geom_bond_publ_flag
Ru C4 2.245(5) . ?
Ru C3 2.256(5) . ?
Ru C5 2.273(6) . ?
Ru C2 2.313(5) . ?
Ru C1 2.323(5) . ?
Ru C6 2.327(6) . ?
Ru P 2.3413(13) . ?
Ru Si1 2.344(2) . ?
Ru Si2 2.354(2) . ?
Cl1 Si1 2.125(2) . ?
Cl2 Si1 2.125(2) . ?
Cl3 Si2 2.082(2) . ?
Cl4 Si2 2.133(2) . ?
P C9 1.848(5) . ?
P C21 1.854(5) . ?
P C15 1.858(5) . ?
Si1 C7 1.894(5) . ?
Si2 C8 1.915(4) . ?
C1 C2 1.395(9) . ?
C1 C6 1.402(9) . ?
C2 C3 1.362(8) . ?
C3 C4 1.415(8) . ?
C4 C5 1.390(9) . ?
C5 C6 1.389(8) . ?
C9 C10 1.381(7) . ?
C9 C14 1.384(7) . ?
C10 C11 1.390(7) . ?
C11 C12 1.375(9) . ?
C12 C13 1.364(10) . ?
C13 C14 1.374(7) . ?
C15 C16 1.390(7) . ?
C15 C20 1.399(7) . ?
C16 C17 1.397(7) . ?
C17 C18 1.373(9) . ?
C18 C19 1.374(9) . ?
C19 C20 1.360(7) . ?
C21 C22 1.382(7) . ?
C21 C26 1.406(7) . ?
C22 C23 1.369(7) . ?
C23 C24 1.387(8) . ?
C24 C25 1.354(8) . ?
C25 C26 1.385(7) . ?
